data_7061945
loop_
_publ_author_name
'Xu, Songsong'
'Shao, Yingbo'
'Zheng, Hanliang'
'Leng, Xuebing'
'Xue, Xiao-Song'
'Shen, Qilong'

_publ_section_title
;
 Preparation, characterization and reactivity of trifluoromethoxy
 palladium(ii) complexes
;
_journal_issue 43
_journal_name_full 'New Journal of Chemistry'
_journal_page_first 20760
_journal_page_last 20767
_journal_paper_doi 10.1039/D2NJ04198G
_journal_volume 46
_journal_year 2022
_chemical_formula_moiety 'C47 H39 F3 Fe N P2 Pd, C7 H8'
_chemical_formula_sum 'C54 H47 F3 Fe N P2 Pd'
_chemical_formula_weight 991.11
_space_group_crystal_system monoclinic
_space_group_IT_number 14
_space_group_name_Hall '-P 2ybc'
_space_group_name_H-M_alt 'P 1 21/c 1'
_atom_sites_solution_hydrogens geom
_atom_sites_solution_primary dual
_audit_creation_date 2022-09-15
_audit_creation_method
;
Olex2 1.5
(compiled 2022.04.07 svn.rca3783a0 for OlexSys, GUI svn.r6498)
;
_audit_update_record
;
2022-09-25 deposited with the CCDC.	2022-09-27 downloaded from the CCDC.
;
_cell_angle_alpha 90
_cell_angle_beta 95.5760(10)
_cell_angle_gamma 90
_cell_formula_units_Z 4
_cell_length_a 10.3574(2)
_cell_length_b 17.7893(3)
_cell_length_c 27.4578(5)
_cell_measurement_reflns_used 9939
_cell_measurement_temperature 169.96
_cell_measurement_theta_max 54.812
_cell_measurement_theta_min 3.550
_cell_volume 5035.19(16)
_computing_cell_refinement 'SAINT v8.37A (Bruker, 2015)'
_computing_data_collection 'Bruker APEX2'
_computing_data_reduction 'SAINT v8.37A (Bruker, 2015)'
_computing_molecular_graphics 'Olex2 1.5 (Dolomanov et al., 2009)'
_computing_publication_material 'Olex2 1.5 (Dolomanov et al., 2009)'
_computing_structure_refinement 'SHELXL 2018/3 (Sheldrick, 2015)'
_computing_structure_solution 'SHELXT 2014/5 (Sheldrick, 2014)'
_diffrn_ambient_temperature 169.96
_diffrn_measured_fraction_theta_full 0.999
_diffrn_measured_fraction_theta_max 0.998
_diffrn_measurement_device_type 'Bruker D8 Venture'
_diffrn_measurement_method '\f and \w scans'
_diffrn_radiation_type GaK\a
_diffrn_radiation_wavelength 1.34139
_diffrn_reflns_av_R_equivalents 0.0553
_diffrn_reflns_av_unetI/netI 0.0359
_diffrn_reflns_Laue_measured_fraction_full 0.999
_diffrn_reflns_Laue_measured_fraction_max 0.998
_diffrn_reflns_limit_h_max 12
_diffrn_reflns_limit_h_min -12
_diffrn_reflns_limit_k_max 21
_diffrn_reflns_limit_k_min -21
_diffrn_reflns_limit_l_max 32
_diffrn_reflns_limit_l_min -33
_diffrn_reflns_number 65307
_diffrn_reflns_point_group_measured_fraction_full 0.999
_diffrn_reflns_point_group_measured_fraction_max 0.998
_diffrn_reflns_theta_full 53.594
_diffrn_reflns_theta_max 54.976
_diffrn_reflns_theta_min 3.548
_diffrn_source_current 2.86
_diffrn_source_power 0.1995708
_diffrn_source_voltage 69.78
_diffrn_standards_number 0
_exptl_absorpt_coefficient_mu 4.112
_exptl_absorpt_correction_T_max 0.7508
_exptl_absorpt_correction_T_min 0.4841
_exptl_absorpt_correction_type multi-scan
_exptl_absorpt_process_details
'SADABS-2016/2 (Bruker,2016/2) was used for absorption correction. wR2(int) was 0.1705 before and 0.0659 after correction. The Ratio of minimum to maximum transmission is 0.6448. The \l/2 correction factor is Not present.'
_exptl_crystal_colour yellow
_exptl_crystal_colour_primary yellow
_exptl_crystal_density_diffrn 1.307
_exptl_crystal_description block
_exptl_crystal_F_000 2028
_exptl_crystal_size_max 0.08
_exptl_crystal_size_mid 0.06
_exptl_crystal_size_min 0.05
_refine_diff_density_max 0.529
_refine_diff_density_min -0.736
_refine_diff_density_rms 0.074
_refine_ls_extinction_method none
_refine_ls_goodness_of_fit_ref 1.016
_refine_ls_hydrogen_treatment constr
_refine_ls_matrix_type full
_refine_ls_number_parameters 561
_refine_ls_number_reflns 9567
_refine_ls_number_restraints 0
_refine_ls_restrained_S_all 1.016
_refine_ls_R_factor_all 0.0548
_refine_ls_R_factor_gt 0.0415
_refine_ls_shift/su_max 0.001
_refine_ls_shift/su_mean 0.000
_refine_ls_structure_factor_coef Fsqd
_refine_ls_weighting_details 'w=1/[\s^2^(Fo^2^)+(0.0547P)^2^+5.5692P] where P=(Fo^2^+2Fc^2^)/3'
_refine_ls_weighting_scheme calc
_refine_ls_wR_factor_gt 0.1014
_refine_ls_wR_factor_ref 0.1087
_reflns_Friedel_coverage 0.000
_reflns_number_gt 7756
_reflns_number_total 9567
_reflns_threshold_expression 'I > 2\s(I)'
_cod_data_source_file d2nj04198g2.cif
_cod_data_source_block mj19744_0m
_cod_depositor_comments 'Adding full bibliography for 7061942--7061946.cif.'
_cod_database_code 7061945
_shelx_shelxl_version_number 2018/3
_shelx_space_group_comment
;
The symmetry employed for this shelxl refinement is uniquely defined
by the following loop, which should always be used as a source of
symmetry information in preference to the above space-group names.
They are only intended as comments.
;
_shelx_estimated_absorpt_t_max 0.821
_shelx_estimated_absorpt_t_min 0.734
_olex2_refinement_description
;
1. Fixed Uiso
 At 1.2 times of:
  All C(H) groups
 At 1.5 times of:
  All C(H,H,H) groups
2.a Aromatic/amide H refined with riding coordinates:
 C54(H54), C3(H3), C5(H5), C6(H6), C8(H8), C9(H9), C11(H11), C12(H12),
 C15(H15), C16(H16), C17(H17), C18(H18), C20(H20), C21(H21), C22(H22), C23(H23),
  C25(H25), C26(H26), C27(H27), C28(H28), C29(H29), C31(H31), C32(H32),
 C33(H33), C34(H34), C35(H35), C37(H37), C38(H38), C39(H39), C40(H40), C41(H41),
  C43(H43), C44(H44), C45(H45), C46(H46), C47(H47), C2(H2), C48(H48), C49(H49),
 C51(H51), C52(H52)
2.b Idealised Me refined as rotating group:
 C13(H13A,H13B,H13C), C53(H53A,H53B,H53C)
;
_olex2_submission_special_instructions 'No special instructions were received'

loop_
_space_group_symop_operation_xyz
'x, y, z'
'-x, y+1/2, -z+1/2'
'-x, -y, -z'
'x, -y-1/2, z-1/2'

loop_
_atom_site_label
_atom_site_type_symbol
_atom_site_fract_x
_atom_site_fract_y
_atom_site_fract_z
_atom_site_U_iso_or_equiv
_atom_site_adp_type
_atom_site_occupancy
_atom_site_site_symmetry_order
_atom_site_calc_flag
_atom_site_refinement_flags_posn
_atom_site_refinement_flags_adp
_atom_site_refinement_flags_occupancy
_atom_site_disorder_assembly
_atom_site_disorder_group
Pd1 Pd 0.50488(2) 0.45876(2) 0.76775(2) 0.02959(8) Uani 1 1 d . . . . .
Fe1 Fe 0.23303(5) 0.30447(3) 0.82060(2) 0.03479(13) Uani 1 1 d . . . . .
P1 P 0.34874(8) 0.38984(4) 0.72357(3) 0.03080(18) Uani 1 1 d . . . . .
P2 P 0.48986(8) 0.41509(5) 0.84933(3) 0.03234(19) Uani 1 1 d . . . . .
F1 F 0.5973(5) 0.54976(16) 0.52891(10) 0.1393(19) Uani 1 1 d . . . . .
F2 F 0.7159(3) 0.6327(2) 0.56403(12) 0.1155(13) Uani 1 1 d . . . . .
F3 F 0.5205(3) 0.65448(17) 0.54747(9) 0.0877(9) Uani 1 1 d . . . . .
N1 N 0.6616(3) 0.52621(16) 0.79488(10) 0.0376(7) Uani 1 1 d . . . . .
C1 C 0.5326(3) 0.50501(18) 0.70120(11) 0.0318(7) Uani 1 1 d . . . . .
C54 C 0.6243(3) 0.47474(19) 0.67355(12) 0.0363(8) Uani 1 1 d . . . . .
H54 H 0.672929 0.432057 0.685322 0.044 Uiso 1 1 calc R U . . .
C3 C 0.6463(3) 0.5059(2) 0.62886(12) 0.0380(8) Uani 1 1 d . . . . .
H3 H 0.709350 0.484510 0.610118 0.046 Uiso 1 1 calc R U . . .
C4 C 0.5762(3) 0.56831(19) 0.61150(12) 0.0368(8) Uani 1 1 d . . . . .
C5 C 0.4866(4) 0.60057(19) 0.63929(12) 0.0397(8) Uani 1 1 d . . . . .
H5 H 0.439269 0.643782 0.627692 0.048 Uiso 1 1 calc R U . . .
C6 C 0.4662(3) 0.56924(18) 0.68446(12) 0.0354(7) Uani 1 1 d . . . . .
H6 H 0.406289 0.592086 0.703989 0.042 Uiso 1 1 calc R U . . .
C7 C 0.5993(5) 0.5998(2) 0.56323(14) 0.0539(10) Uani 1 1 d . . . . .
C8 C 0.7831(4) 0.5007(2) 0.79272(13) 0.0482(9) Uani 1 1 d . . . . .
H8 H 0.795974 0.452611 0.778957 0.058 Uiso 1 1 calc R U . . .
C9 C 0.8904(4) 0.5433(3) 0.81024(15) 0.0602(12) Uani 1 1 d . . . . .
H9 H 0.975200 0.523538 0.808871 0.072 Uiso 1 1 calc R U . . .
C10 C 0.8751(5) 0.6136(3) 0.82946(15) 0.0633(13) Uani 1 1 d . . . . .
C11 C 0.7500(5) 0.6390(2) 0.83045(14) 0.0581(11) Uani 1 1 d . . . . .
H11 H 0.735107 0.687666 0.843031 0.070 Uiso 1 1 calc R U . . .
C12 C 0.6459(4) 0.5947(2) 0.81339(13) 0.0455(9) Uani 1 1 d . . . . .
H12 H 0.560505 0.613505 0.814838 0.055 Uiso 1 1 calc R U . . .
C13 C 0.9919(6) 0.6620(4) 0.8477(2) 0.100(2) Uani 1 1 d . . . . .
H13A H 0.978152 0.713555 0.835818 0.150 Uiso 1 1 calc R U . . .
H13B H 1.070348 0.641415 0.835394 0.150 Uiso 1 1 calc R U . . .
H13C H 1.002188 0.661893 0.883553 0.150 Uiso 1 1 calc R U . . .
C14 C 0.2815(3) 0.30851(18) 0.75092(11) 0.0320(7) Uani 1 1 d . . . . .
C15 C 0.1457(3) 0.29095(19) 0.75142(12) 0.0387(8) Uani 1 1 d . . . . .
H15 H 0.075404 0.319651 0.736435 0.046 Uiso 1 1 calc R U . . .
C16 C 0.1355(4) 0.2236(2) 0.77806(13) 0.0440(8) Uani 1 1 d . . . . .
H16 H 0.056856 0.199599 0.784293 0.053 Uiso 1 1 calc R U . . .
C17 C 0.2610(4) 0.19804(19) 0.79381(13) 0.0419(8) Uani 1 1 d . . . . .
H17 H 0.281363 0.153700 0.812254 0.050 Uiso 1 1 calc R U . . .
C18 C 0.3528(3) 0.24997(18) 0.77741(11) 0.0359(7) Uani 1 1 d . . . . .
H18 H 0.444586 0.246338 0.783049 0.043 Uiso 1 1 calc R U . . .
C19 C 0.3361(3) 0.37929(18) 0.86403(11) 0.0355(7) Uani 1 1 d . . . . .
C20 C 0.3085(4) 0.3141(2) 0.89181(12) 0.0440(9) Uani 1 1 d . . . . .
H20 H 0.370582 0.281760 0.908757 0.053 Uiso 1 1 calc R U . . .
C21 C 0.1719(4) 0.3064(2) 0.88947(13) 0.0489(9) Uani 1 1 d . . . . .
H21 H 0.126868 0.267776 0.904722 0.059 Uiso 1 1 calc R U . . .
C22 C 0.1132(4) 0.3657(2) 0.86068(14) 0.0486(9) Uani 1 1 d . . . . .
H22 H 0.022766 0.373636 0.853245 0.058 Uiso 1 1 calc R U . . .
C23 C 0.2146(3) 0.4110(2) 0.84496(12) 0.0403(8) Uani 1 1 d . . . . .
H23 H 0.203519 0.454824 0.825203 0.048 Uiso 1 1 calc R U . . .
C24 C 0.4034(3) 0.35126(18) 0.66740(12) 0.0366(8) Uani 1 1 d . . . . .
C25 C 0.4875(4) 0.2901(2) 0.67072(14) 0.0506(10) Uani 1 1 d . . . . .
H25 H 0.512408 0.267965 0.701708 0.061 Uiso 1 1 calc R U . . .
C26 C 0.5352(5) 0.2610(2) 0.62914(15) 0.0639(12) Uani 1 1 d . . . . .
H26 H 0.592149 0.219057 0.631644 0.077 Uiso 1 1 calc R U . . .
C27 C 0.4996(5) 0.2933(3) 0.58406(15) 0.0663(13) Uani 1 1 d . . . . .
H27 H 0.530772 0.272857 0.555455 0.080 Uiso 1 1 calc R U . . .
C28 C 0.4184(5) 0.3557(3) 0.58045(14) 0.0617(12) Uani 1 1 d . . . . .
H28 H 0.394905 0.378236 0.549475 0.074 Uiso 1 1 calc R U . . .
C29 C 0.3718(4) 0.3850(2) 0.62197(13) 0.0481(9) Uani 1 1 d . . . . .
H29 H 0.317885 0.428353 0.619539 0.058 Uiso 1 1 calc R U . . .
C30 C 0.2066(3) 0.44598(18) 0.70443(12) 0.0354(7) Uani 1 1 d . . . . .
C31 C 0.1102(4) 0.4213(2) 0.66928(14) 0.0465(9) Uani 1 1 d . . . . .
H31 H 0.118494 0.373830 0.654058 0.056 Uiso 1 1 calc R U . . .
C32 C 0.0030(4) 0.4651(2) 0.65641(17) 0.0613(12) Uani 1 1 d . . . . .
H32 H -0.062462 0.447945 0.632332 0.074 Uiso 1 1 calc R U . . .
C33 C -0.0095(4) 0.5343(2) 0.67855(18) 0.0629(12) Uani 1 1 d . . . . .
H33 H -0.083541 0.564585 0.669555 0.075 Uiso 1 1 calc R U . . .
C34 C 0.0844(4) 0.5592(2) 0.71341(16) 0.0523(10) Uani 1 1 d . . . . .
H34 H 0.075599 0.606739 0.728446 0.063 Uiso 1 1 calc R U . . .
C35 C 0.1922(3) 0.51502(19) 0.72672(13) 0.0371(8) Uani 1 1 d . . . . .
H35 H 0.256619 0.532108 0.751224 0.045 Uiso 1 1 calc R U . . .
C36 C 0.6084(3) 0.34115(19) 0.86595(12) 0.0381(8) Uani 1 1 d . . . . .
C37 C 0.6353(4) 0.3169(2) 0.91415(14) 0.0491(9) Uani 1 1 d . . . . .
H37 H 0.589434 0.337510 0.939348 0.059 Uiso 1 1 calc R U . . .
C38 C 0.7300(4) 0.2624(2) 0.92505(16) 0.0600(12) Uani 1 1 d . . . . .
H38 H 0.748225 0.245553 0.957830 0.072 Uiso 1 1 calc R U . . .
C39 C 0.7970(4) 0.2329(2) 0.88916(18) 0.0615(12) Uani 1 1 d . . . . .
H39 H 0.862139 0.196148 0.897203 0.074 Uiso 1 1 calc R U . . .
C40 C 0.7710(4) 0.2558(2) 0.84162(17) 0.0555(10) Uani 1 1 d . . . . .
H40 H 0.817115 0.234639 0.816705 0.067 Uiso 1 1 calc R U . . .
C41 C 0.6769(4) 0.3102(2) 0.82998(14) 0.0447(9) Uani 1 1 d . . . . .
H41 H 0.659364 0.326295 0.797020 0.054 Uiso 1 1 calc R U . . .
C42 C 0.5292(4) 0.48568(19) 0.89721(11) 0.0371(8) Uani 1 1 d . . . . .
C43 C 0.4323(4) 0.5268(2) 0.91557(16) 0.0570(11) Uani 1 1 d . . . . .
H43 H 0.344066 0.517860 0.904206 0.068 Uiso 1 1 calc R U . . .
C44 C 0.4644(5) 0.5816(3) 0.95087(19) 0.0769(15) Uani 1 1 d . . . . .
H44 H 0.397374 0.609486 0.963806 0.092 Uiso 1 1 calc R U . . .
C45 C 0.5913(5) 0.5958(3) 0.96727(16) 0.0674(13) Uani 1 1 d . . . . .
H45 H 0.612010 0.633270 0.991420 0.081 Uiso 1 1 calc R U . . .
C46 C 0.6872(5) 0.5560(2) 0.94874(14) 0.0553(11) Uani 1 1 d . . . . .
H46 H 0.775311 0.566176 0.959663 0.066 Uiso 1 1 calc R U . . .
C47 C 0.6573(4) 0.5005(2) 0.91399(13) 0.0467(9) Uani 1 1 d . . . . .
H47 H 0.724968 0.472539 0.901581 0.056 Uiso 1 1 calc R U . . .
C2 C 0.0000(8) 0.6891(4) 0.4499(3) 0.105(2) Uani 1 1 d . . . . .
H2 H -0.047945 0.722533 0.428010 0.126 Uiso 1 1 calc R U . . .
C48 C -0.0554(7) 0.6607(4) 0.4879(2) 0.105(2) Uani 1 1 d . . . . .
H48 H -0.141254 0.675165 0.493211 0.126 Uiso 1 1 calc R U . . .
C49 C 0.0098(6) 0.6117(3) 0.5189(2) 0.0832(15) Uani 1 1 d . . . . .
H49 H -0.032232 0.591992 0.545378 0.100 Uiso 1 1 calc R U . . .
C50 C 0.1341(6) 0.5895(3) 0.51357(18) 0.0775(16) Uani 1 1 d . . . . .
C51 C 0.1943(6) 0.6198(3) 0.4740(2) 0.0883(17) Uani 1 1 d . . . . .
H51 H 0.280670 0.606025 0.469160 0.106 Uiso 1 1 calc R U . . .
C52 C 0.1255(8) 0.6707(4) 0.4418(2) 0.099(2) Uani 1 1 d . . . . .
H52 H 0.164766 0.691764 0.415078 0.119 Uiso 1 1 calc R U . . .
C53 C 0.2021(7) 0.5376(3) 0.5480(2) 0.108(2) Uani 1 1 d . . . . .
H53A H 0.294732 0.549860 0.551695 0.161 Uiso 1 1 calc R U . . .
H53B H 0.190119 0.486084 0.535729 0.161 Uiso 1 1 calc R U . . .
H53C H 0.167148 0.541823 0.579815 0.161 Uiso 1 1 calc R U . . .

loop_
_atom_site_aniso_label
_atom_site_aniso_U_11
_atom_site_aniso_U_22
_atom_site_aniso_U_33
_atom_site_aniso_U_23
_atom_site_aniso_U_13
_atom_site_aniso_U_12
Pd1 0.02865(14) 0.03215(13) 0.02723(13) 0.00265(9) -0.00098(9) -0.00087(9)
Fe1 0.0339(3) 0.0362(3) 0.0342(3) -0.0005(2) 0.0034(2) -0.0052(2)
P1 0.0317(4) 0.0310(4) 0.0288(4) 0.0004(3) -0.0020(3) 0.0022(3)
P2 0.0336(5) 0.0347(4) 0.0279(4) 0.0025(3) -0.0016(3) -0.0027(3)
F1 0.323(6) 0.0619(18) 0.0380(15) -0.0002(13) 0.045(2) 0.014(3)
F2 0.094(2) 0.160(3) 0.097(2) 0.060(2) 0.0319(19) -0.020(2)
F3 0.116(2) 0.094(2) 0.0558(15) 0.0353(15) 0.0198(15) 0.0269(18)
N1 0.0372(17) 0.0432(16) 0.0315(14) 0.0055(12) -0.0011(12) -0.0071(13)
C1 0.0280(17) 0.0340(17) 0.0326(16) -0.0002(13) -0.0004(13) -0.0053(13)
C54 0.0342(19) 0.0383(18) 0.0355(17) 0.0003(14) -0.0014(14) 0.0023(14)
C3 0.0363(19) 0.0440(19) 0.0337(17) -0.0035(15) 0.0034(14) -0.0012(15)
C4 0.042(2) 0.0400(18) 0.0282(16) 0.0011(14) 0.0013(14) -0.0061(15)
C5 0.045(2) 0.0384(18) 0.0350(17) 0.0038(15) -0.0005(15) 0.0012(15)
C6 0.0378(19) 0.0337(17) 0.0348(17) 0.0020(14) 0.0035(14) -0.0014(14)
C7 0.073(3) 0.051(2) 0.039(2) 0.0082(18) 0.013(2) 0.002(2)
C8 0.036(2) 0.066(3) 0.041(2) 0.0030(18) -0.0006(16) -0.0062(18)
C9 0.040(2) 0.090(3) 0.050(2) 0.014(2) -0.0034(18) -0.014(2)
C10 0.067(3) 0.074(3) 0.045(2) 0.014(2) -0.015(2) -0.031(2)
C11 0.082(3) 0.044(2) 0.046(2) 0.0034(18) -0.006(2) -0.019(2)
C12 0.055(2) 0.040(2) 0.0400(19) 0.0060(16) -0.0024(17) -0.0059(17)
C13 0.088(4) 0.124(5) 0.081(4) 0.009(3) -0.028(3) -0.060(4)
C14 0.0293(18) 0.0349(17) 0.0311(16) -0.0038(13) -0.0016(13) 0.0002(13)
C15 0.0321(19) 0.0428(19) 0.0399(18) -0.0044(15) -0.0038(15) -0.0044(15)
C16 0.042(2) 0.0419(19) 0.047(2) -0.0049(16) 0.0025(16) -0.0118(16)
C17 0.047(2) 0.0358(18) 0.0426(19) 0.0030(15) 0.0044(16) -0.0065(16)
C18 0.0341(19) 0.0389(18) 0.0341(17) 0.0021(14) -0.0003(14) 0.0008(14)
C19 0.0402(19) 0.0367(17) 0.0295(16) -0.0011(14) 0.0030(14) -0.0051(15)
C20 0.050(2) 0.051(2) 0.0312(17) 0.0025(15) 0.0050(16) -0.0109(17)
C21 0.051(2) 0.057(2) 0.041(2) -0.0007(17) 0.0160(17) -0.0169(19)
C22 0.040(2) 0.059(2) 0.049(2) -0.0127(19) 0.0116(17) -0.0067(18)
C23 0.038(2) 0.045(2) 0.0382(18) -0.0067(15) 0.0055(15) -0.0015(16)
C24 0.042(2) 0.0353(17) 0.0325(17) -0.0019(14) 0.0032(14) -0.0036(15)
C25 0.065(3) 0.045(2) 0.043(2) 0.0059(17) 0.0138(18) 0.0138(19)
C26 0.084(3) 0.058(3) 0.053(2) 0.000(2) 0.025(2) 0.021(2)
C27 0.093(4) 0.063(3) 0.045(2) -0.003(2) 0.022(2) 0.008(3)
C28 0.081(3) 0.073(3) 0.0312(19) 0.0026(19) 0.006(2) 0.006(2)
C29 0.057(2) 0.051(2) 0.0355(19) -0.0005(16) -0.0002(17) 0.0075(18)
C30 0.0336(19) 0.0328(17) 0.0383(18) 0.0031(14) -0.0034(14) 0.0008(14)
C31 0.048(2) 0.039(2) 0.050(2) -0.0038(16) -0.0094(17) 0.0030(17)
C32 0.040(2) 0.063(3) 0.075(3) -0.007(2) -0.025(2) 0.0111(19)
C33 0.039(2) 0.055(3) 0.090(3) -0.004(2) -0.016(2) 0.0178(19)
C34 0.043(2) 0.042(2) 0.071(3) -0.0049(19) 0.000(2) 0.0098(17)
C35 0.0315(18) 0.0357(17) 0.0439(19) -0.0017(15) 0.0018(15) 0.0001(14)
C36 0.037(2) 0.0350(17) 0.0407(18) 0.0076(15) -0.0042(15) -0.0027(14)
C37 0.052(2) 0.050(2) 0.042(2) 0.0091(17) -0.0086(17) -0.0042(18)
C38 0.058(3) 0.055(2) 0.061(3) 0.023(2) -0.024(2) -0.004(2)
C39 0.043(2) 0.048(2) 0.090(3) 0.013(2) -0.013(2) 0.0070(19)
C40 0.040(2) 0.049(2) 0.076(3) 0.010(2) 0.005(2) 0.0092(18)
C41 0.038(2) 0.046(2) 0.050(2) 0.0046(17) 0.0019(17) 0.0000(16)
C42 0.048(2) 0.0348(17) 0.0282(16) 0.0041(14) 0.0001(15) -0.0046(15)
C43 0.050(2) 0.059(3) 0.061(3) -0.017(2) 0.001(2) -0.004(2)
C44 0.071(3) 0.072(3) 0.088(4) -0.036(3) 0.006(3) 0.001(3)
C45 0.088(4) 0.055(3) 0.056(3) -0.016(2) -0.010(2) -0.011(2)
C46 0.060(3) 0.058(2) 0.045(2) -0.0023(19) -0.0127(19) -0.014(2)
C47 0.047(2) 0.051(2) 0.0397(19) 0.0002(17) -0.0042(17) -0.0081(18)
C2 0.132(6) 0.091(4) 0.088(5) 0.005(4) -0.008(4) -0.021(4)
C48 0.120(6) 0.104(5) 0.088(4) -0.001(4) -0.004(4) -0.027(4)
C49 0.083(4) 0.082(4) 0.082(4) -0.008(3) -0.008(3) -0.016(3)
C50 0.112(5) 0.052(3) 0.063(3) -0.014(2) -0.022(3) -0.013(3)
C51 0.109(5) 0.082(4) 0.074(4) -0.037(3) 0.009(3) -0.026(3)
C52 0.141(6) 0.094(4) 0.063(3) -0.010(3) 0.016(4) -0.043(4)
C53 0.130(6) 0.082(4) 0.104(5) -0.014(3) -0.025(4) 0.004(4)

loop_
_atom_type_symbol
_atom_type_description
_atom_type_scat_dispersion_real
_atom_type_scat_dispersion_imag
_atom_type_scat_source
C C 0.0148 0.0070 'International Tables Vol C Tables 4.2.6.8 and 6.1.1.4'
H H 0.0000 0.0000 'International Tables Vol C Tables 4.2.6.8 and 6.1.1.4'
F F 0.0599 0.0411 'International Tables Vol C Tables 4.2.6.8 and 6.1.1.4'
Fe Fe -0.2784 2.5795 'International Tables Vol C Tables 4.2.6.8 and 6.1.1.4'
N N 0.0253 0.0136 'International Tables Vol C Tables 4.2.6.8 and 6.1.1.4'
P P 0.2543 0.3332 'International Tables Vol C Tables 4.2.6.8 and 6.1.1.4'
Pd Pd 0.0665 3.1312 'International Tables Vol C Tables 4.2.6.8 and 6.1.1.4'

loop_
_geom_angle_atom_site_label_1
_geom_angle_atom_site_label_2
_geom_angle_atom_site_label_3
_geom_angle
_geom_angle_site_symmetry_1
_geom_angle_site_symmetry_3
_geom_angle_publ_flag
P1 Pd1 P2 102.49(3) . . ?
N1 Pd1 P1 168.68(8) . . ?
N1 Pd1 P2 88.38(8) . . ?
C1 Pd1 P1 83.98(9) . . ?
C1 Pd1 P2 173.50(9) . . ?
C1 Pd1 N1 85.20(11) . . ?
C14 Fe1 C15 41.56(13) . . ?
C14 Fe1 C16 68.98(14) . . ?
C14 Fe1 C17 68.86(13) . . ?
C14 Fe1 C18 41.26(12) . . ?
C14 Fe1 C20 142.64(14) . . ?
C14 Fe1 C21 175.32(15) . . ?
C14 Fe1 C22 134.97(15) . . ?
C15 Fe1 C16 40.39(14) . . ?
C15 Fe1 C17 67.90(14) . . ?
C15 Fe1 C18 69.03(14) . . ?
C15 Fe1 C20 175.61(14) . . ?
C15 Fe1 C21 135.45(15) . . ?
C15 Fe1 C22 109.05(15) . . ?
C16 Fe1 C17 39.89(14) . . ?
C18 Fe1 C16 68.32(15) . . ?
C18 Fe1 C17 40.78(13) . . ?
C18 Fe1 C21 143.34(15) . . ?
C18 Fe1 C22 175.90(15) . . ?
C19 Fe1 C14 111.63(13) . . ?
C19 Fe1 C15 142.08(13) . . ?
C19 Fe1 C16 176.67(15) . . ?
C19 Fe1 C17 136.95(14) . . ?
C19 Fe1 C18 109.82(14) . . ?
C19 Fe1 C20 41.30(13) . . ?
C19 Fe1 C21 68.78(14) . . ?
C19 Fe1 C22 69.28(15) . . ?
C19 Fe1 C23 41.42(14) . . ?
C20 Fe1 C16 136.40(15) . . ?
C20 Fe1 C17 111.39(15) . . ?
C20 Fe1 C18 113.47(15) . . ?
C20 Fe1 C21 40.49(15) . . ?
C20 Fe1 C22 68.69(16) . . ?
C21 Fe1 C16 110.90(15) . . ?
C21 Fe1 C17 114.25(15) . . ?
C22 Fe1 C16 112.78(16) . . ?
C22 Fe1 C17 142.42(15) . . ?
C22 Fe1 C21 40.47(16) . . ?
C23 Fe1 C14 108.57(14) . . ?
C23 Fe1 C15 111.78(14) . . ?
C23 Fe1 C16 141.81(15) . . ?
C23 Fe1 C17 176.66(14) . . ?
C23 Fe1 C18 135.88(14) . . ?
C23 Fe1 C20 69.20(15) . . ?
C23 Fe1 C21 68.46(15) . . ?
C23 Fe1 C22 40.92(14) . . ?
C14 P1 Pd1 119.51(10) . . ?
C14 P1 C24 102.38(15) . . ?
C14 P1 C30 103.13(15) . . ?
C24 P1 Pd1 112.86(11) . . ?
C30 P1 Pd1 111.81(11) . . ?
C30 P1 C24 105.76(16) . . ?
C19 P2 Pd1 117.74(11) . . ?
C19 P2 C36 106.10(16) . . ?
C19 P2 C42 102.80(16) . . ?
C36 P2 Pd1 111.40(12) . . ?
C36 P2 C42 102.53(16) . . ?
C42 P2 Pd1 114.76(11) . . ?
C8 N1 Pd1 119.1(2) . . ?
C12 N1 Pd1 122.6(3) . . ?
C12 N1 C8 118.3(3) . . ?
C54 C1 Pd1 119.8(2) . . ?
C54 C1 C6 118.9(3) . . ?
C6 C1 Pd1 121.2(2) . . ?
C1 C54 H54 119.6 . . ?
C1 C54 C3 120.7(3) . . ?
C3 C54 H54 119.6 . . ?
C54 C3 H3 120.0 . . ?
C4 C3 C54 120.0(3) . . ?
C4 C3 H3 120.0 . . ?
C3 C4 C7 119.2(3) . . ?
C5 C4 C3 120.0(3) . . ?
C5 C4 C7 120.8(3) . . ?
C4 C5 H5 120.2 . . ?
C4 C5 C6 119.5(3) . . ?
C6 C5 H5 120.2 . . ?
C1 C6 C5 120.7(3) . . ?
C1 C6 H6 119.7 . . ?
C5 C6 H6 119.7 . . ?
F1 C7 F2 105.2(4) . . ?
F1 C7 F3 107.7(4) . . ?
F1 C7 C4 113.5(3) . . ?
F2 C7 C4 112.0(3) . . ?
F3 C7 F2 102.3(4) . . ?
F3 C7 C4 115.2(3) . . ?
N1 C8 H8 119.3 . . ?
N1 C8 C9 121.4(4) . . ?
C9 C8 H8 119.3 . . ?
C8 C9 H9 119.7 . . ?
C10 C9 C8 120.7(4) . . ?
C10 C9 H9 119.7 . . ?
C9 C10 C11 116.9(4) . . ?
C9 C10 C13 121.4(5) . . ?
C11 C10 C13 121.7(5) . . ?
C10 C11 H11 119.6 . . ?
C10 C11 C12 120.8(4) . . ?
C12 C11 H11 119.6 . . ?
N1 C12 C11 122.0(4) . . ?
N1 C12 H12 119.0 . . ?
C11 C12 H12 119.0 . . ?
C10 C13 H13A 109.5 . . ?
C10 C13 H13B 109.5 . . ?
C10 C13 H13C 109.5 . . ?
H13A C13 H13B 109.5 . . ?
H13A C13 H13C 109.5 . . ?
H13B C13 H13C 109.5 . . ?
P1 C14 Fe1 124.31(16) . . ?
C15 C14 Fe1 69.64(18) . . ?
C15 C14 P1 126.5(2) . . ?
C18 C14 Fe1 70.00(18) . . ?
C18 C14 P1 126.4(2) . . ?
C18 C14 C15 107.0(3) . . ?
Fe1 C15 H15 126.3 . . ?
C14 C15 Fe1 68.80(18) . . ?
C14 C15 H15 125.9 . . ?
C16 C15 Fe1 70.49(19) . . ?
C16 C15 C14 108.1(3) . . ?
C16 C15 H15 125.9 . . ?
Fe1 C16 H16 126.5 . . ?
C15 C16 Fe1 69.11(19) . . ?
C15 C16 H16 125.7 . . ?
C17 C16 Fe1 70.3(2) . . ?
C17 C16 C15 108.7(3) . . ?
C17 C16 H16 125.7 . . ?
Fe1 C17 H17 127.1 . . ?
C16 C17 Fe1 69.8(2) . . ?
C16 C17 H17 125.7 . . ?
C16 C17 C18 108.5(3) . . ?
C18 C17 Fe1 68.89(19) . . ?
C18 C17 H17 125.7 . . ?
Fe1 C18 H18 126.3 . . ?
C14 C18 Fe1 68.75(19) . . ?
C14 C18 H18 126.2 . . ?
C17 C18 Fe1 70.3(2) . . ?
C17 C18 C14 107.6(3) . . ?
C17 C18 H18 126.2 . . ?
P2 C19 Fe1 121.99(17) . . ?
C20 C19 Fe1 70.08(19) . . ?
C20 C19 P2 129.3(3) . . ?
C23 C19 Fe1 69.43(19) . . ?
C23 C19 P2 123.0(3) . . ?
C23 C19 C20 107.5(3) . . ?
Fe1 C20 H20 126.6 . . ?
C19 C20 Fe1 68.61(19) . . ?
C19 C20 H20 126.1 . . ?
C21 C20 Fe1 70.2(2) . . ?
C21 C20 C19 107.7(3) . . ?
C21 C20 H20 126.1 . . ?
Fe1 C21 H21 127.1 . . ?
C20 C21 Fe1 69.3(2) . . ?
C20 C21 H21 125.5 . . ?
C20 C21 C22 109.0(3) . . ?
C22 C21 Fe1 69.7(2) . . ?
C22 C21 H21 125.5 . . ?
Fe1 C22 H22 126.9 . . ?
C21 C22 Fe1 69.9(2) . . ?
C21 C22 H22 126.2 . . ?
C21 C22 C23 107.5(3) . . ?
C23 C22 Fe1 68.6(2) . . ?
C23 C22 H22 126.2 . . ?
Fe1 C23 H23 126.1 . . ?
C19 C23 Fe1 69.15(19) . . ?
C19 C23 H23 125.9 . . ?
C22 C23 Fe1 70.5(2) . . ?
C22 C23 C19 108.3(3) . . ?
C22 C23 H23 125.9 . . ?
C25 C24 P1 118.8(3) . . ?
C25 C24 C29 119.1(3) . . ?
C29 C24 P1 121.9(3) . . ?
C24 C25 H25 119.7 . . ?
C26 C25 C24 120.5(4) . . ?
C26 C25 H25 119.7 . . ?
C25 C26 H26 120.1 . . ?
C27 C26 C25 119.8(4) . . ?
C27 C26 H26 120.1 . . ?
C26 C27 H27 119.9 . . ?
C26 C27 C28 120.2(4) . . ?
C28 C27 H27 119.9 . . ?
C27 C28 H28 120.0 . . ?
C29 C28 C27 120.0(4) . . ?
C29 C28 H28 120.0 . . ?
C24 C29 H29 119.8 . . ?
C28 C29 C24 120.3(4) . . ?
C28 C29 H29 119.8 . . ?
C31 C30 P1 122.4(3) . . ?
C35 C30 P1 118.6(2) . . ?
C35 C30 C31 119.0(3) . . ?
C30 C31 H31 119.8 . . ?
C32 C31 C30 120.5(3) . . ?
C32 C31 H31 119.8 . . ?
C31 C32 H32 120.0 . . ?
C31 C32 C33 119.9(4) . . ?
C33 C32 H32 120.0 . . ?
C32 C33 H33 119.9 . . ?
C34 C33 C32 120.2(4) . . ?
C34 C33 H33 119.9 . . ?
C33 C34 H34 120.0 . . ?
C33 C34 C35 120.1(4) . . ?
C35 C34 H34 120.0 . . ?
C30 C35 H35 119.9 . . ?
C34 C35 C30 120.3(3) . . ?
C34 C35 H35 119.9 . . ?
C37 C36 P2 121.8(3) . . ?
C41 C36 P2 119.1(3) . . ?
C41 C36 C37 119.0(3) . . ?
C36 C37 H37 120.3 . . ?
C38 C37 C36 119.5(4) . . ?
C38 C37 H37 120.3 . . ?
C37 C38 H38 119.7 . . ?
C39 C38 C37 120.7(4) . . ?
C39 C38 H38 119.7 . . ?
C38 C39 H39 119.8 . . ?
C38 C39 C40 120.5(4) . . ?
C40 C39 H39 119.8 . . ?
C39 C40 H40 120.1 . . ?
C39 C40 C41 119.7(4) . . ?
C41 C40 H40 120.1 . . ?
C36 C41 C40 120.7(4) . . ?
C36 C41 H41 119.7 . . ?
C40 C41 H41 119.7 . . ?
C43 C42 P2 120.5(3) . . ?
C43 C42 C47 119.0(3) . . ?
C47 C42 P2 120.5(3) . . ?
C42 C43 H43 120.2 . . ?
C42 C43 C44 119.6(4) . . ?
C44 C43 H43 120.2 . . ?
C43 C44 H44 119.5 . . ?
C45 C44 C43 121.0(5) . . ?
C45 C44 H44 119.5 . . ?
C44 C45 H45 120.2 . . ?
C46 C45 C44 119.6(4) . . ?
C46 C45 H45 120.2 . . ?
C45 C46 H46 119.8 . . ?
C45 C46 C47 120.4(4) . . ?
C47 C46 H46 119.8 . . ?
C42 C47 H47 119.8 . . ?
C46 C47 C42 120.5(4) . . ?
C46 C47 H47 119.8 . . ?
C48 C2 H2 119.4 . . ?
C48 C2 C52 121.2(7) . . ?
C52 C2 H2 119.4 . . ?
C2 C48 H48 119.7 . . ?
C2 C48 C49 120.5(8) . . ?
C49 C48 H48 119.7 . . ?
C48 C49 H49 118.8 . . ?
C48 C49 C50 122.5(6) . . ?
C50 C49 H49 118.8 . . ?
C49 C50 C51 117.6(5) . . ?
C49 C50 C53 121.0(6) . . ?
C51 C50 C53 121.4(7) . . ?
C50 C51 H51 120.2 . . ?
C52 C51 C50 119.6(6) . . ?
C52 C51 H51 120.2 . . ?
C2 C52 C51 118.6(6) . . ?
C2 C52 H52 120.7 . . ?
C51 C52 H52 120.7 . . ?
C50 C53 H53A 109.5 . . ?
C50 C53 H53B 109.5 . . ?
C50 C53 H53C 109.5 . . ?
H53A C53 H53B 109.5 . . ?
H53A C53 H53C 109.5 . . ?
H53B C53 H53C 109.5 . . ?

loop_
_geom_bond_atom_site_label_1
_geom_bond_atom_site_label_2
_geom_bond_distance
_geom_bond_site_symmetry_2
_geom_bond_publ_flag
Pd1 P1 2.2823(8) . ?
Pd1 P2 2.3901(8) . ?
Pd1 N1 2.096(3) . ?
Pd1 C1 2.050(3) . ?
Fe1 C14 2.026(3) . ?
Fe1 C15 2.037(3) . ?
Fe1 C16 2.055(3) . ?
Fe1 C17 2.062(4) . ?
Fe1 C18 2.043(3) . ?
Fe1 C19 2.021(3) . ?
Fe1 C20 2.041(3) . ?
Fe1 C21 2.052(4) . ?
Fe1 C22 2.050(4) . ?
Fe1 C23 2.025(4) . ?
P1 C14 1.801(3) . ?
P1 C24 1.828(3) . ?
P1 C30 1.814(3) . ?
P2 C19 1.797(4) . ?
P2 C36 1.826(3) . ?
P2 C42 1.835(3) . ?
F1 C7 1.295(5) . ?
F2 C7 1.340(5) . ?
F3 C7 1.315(5) . ?
N1 C8 1.344(5) . ?
N1 C12 1.337(5) . ?
C1 C54 1.382(5) . ?
C1 C6 1.389(5) . ?
C54 H54 0.9500 . ?
C54 C3 1.385(5) . ?
C3 H3 0.9500 . ?
C3 C4 1.385(5) . ?
C4 C5 1.382(5) . ?
C4 C7 1.480(5) . ?
C5 H5 0.9500 . ?
C5 C6 1.395(5) . ?
C6 H6 0.9500 . ?
C8 H8 0.9500 . ?
C8 C9 1.392(6) . ?
C9 H9 0.9500 . ?
C9 C10 1.372(7) . ?
C10 C11 1.375(7) . ?
C10 C13 1.529(6) . ?
C11 H11 0.9500 . ?
C11 C12 1.380(5) . ?
C12 H12 0.9500 . ?
C13 H13A 0.9800 . ?
C13 H13B 0.9800 . ?
C13 H13C 0.9800 . ?
C14 C15 1.442(5) . ?
C14 C18 1.434(4) . ?
C15 H15 0.9500 . ?
C15 C16 1.413(5) . ?
C16 H16 0.9500 . ?
C16 C17 1.405(5) . ?
C17 H17 0.9500 . ?
C17 C18 1.430(5) . ?
C18 H18 0.9500 . ?
C19 C20 1.433(5) . ?
C19 C23 1.431(5) . ?
C20 H20 0.9500 . ?
C20 C21 1.416(5) . ?
C21 H21 0.9500 . ?
C21 C22 1.419(6) . ?
C22 H22 0.9500 . ?
C22 C23 1.424(5) . ?
C23 H23 0.9500 . ?
C24 C25 1.392(5) . ?
C24 C29 1.395(5) . ?
C25 H25 0.9500 . ?
C25 C26 1.387(5) . ?
C26 H26 0.9500 . ?
C26 C27 1.382(6) . ?
C27 H27 0.9500 . ?
C27 C28 1.391(6) . ?
C28 H28 0.9500 . ?
C28 C29 1.382(5) . ?
C29 H29 0.9500 . ?
C30 C31 1.390(5) . ?
C30 C35 1.387(5) . ?
C31 H31 0.9500 . ?
C31 C32 1.374(5) . ?
C32 H32 0.9500 . ?
C32 C33 1.384(6) . ?
C33 H33 0.9500 . ?
C33 C34 1.371(6) . ?
C34 H34 0.9500 . ?
C34 C35 1.385(5) . ?
C35 H35 0.9500 . ?
C36 C37 1.394(5) . ?
C36 C41 1.385(5) . ?
C37 H37 0.9500 . ?
C37 C38 1.391(6) . ?
C38 H38 0.9500 . ?
C38 C39 1.364(6) . ?
C39 H39 0.9500 . ?
C39 C40 1.369(6) . ?
C40 H40 0.9500 . ?
C40 C41 1.387(5) . ?
C41 H41 0.9500 . ?
C42 C43 1.376(5) . ?
C42 C47 1.387(5) . ?
C43 H43 0.9500 . ?
C43 C44 1.392(6) . ?
C44 H44 0.9500 . ?
C44 C45 1.371(7) . ?
C45 H45 0.9500 . ?
C45 C46 1.359(6) . ?
C46 H46 0.9500 . ?
C46 C47 1.386(5) . ?
C47 H47 0.9500 . ?
C2 H2 0.9500 . ?
C2 C48 1.339(9) . ?
C2 C52 1.379(9) . ?
C48 H48 0.9500 . ?
C48 C49 1.352(8) . ?
C49 H49 0.9500 . ?
C49 C50 1.367(8) . ?
C50 C51 1.410(8) . ?
C50 C53 1.454(8) . ?
C51 H51 0.9500 . ?
C51 C52 1.409(9) . ?
C52 H52 0.9500 . ?
C53 H53A 0.9800 . ?
C53 H53B 0.9800 . ?
C53 H53C 0.9800 . ?

loop_
_geom_torsion_atom_site_label_1
_geom_torsion_atom_site_label_2
_geom_torsion_atom_site_label_3
_geom_torsion_atom_site_label_4
_geom_torsion
_geom_torsion_site_symmetry_1
_geom_torsion_site_symmetry_2
_geom_torsion_site_symmetry_3
_geom_torsion_site_symmetry_4
_geom_torsion_publ_flag
Pd1 P1 C14 Fe1 42.2(2) . . . . ?
Pd1 P1 C14 C15 131.1(2) . . . . ?
Pd1 P1 C14 C18 -47.2(3) . . . . ?
Pd1 P1 C24 C25 75.1(3) . . . . ?
Pd1 P1 C24 C29 -99.7(3) . . . . ?
Pd1 P1 C30 C31 166.8(3) . . . . ?
Pd1 P1 C30 C35 -15.0(3) . . . . ?
Pd1 P2 C19 Fe1 47.6(2) . . . . ?
Pd1 P2 C19 C20 137.1(3) . . . . ?
Pd1 P2 C19 C23 -37.4(3) . . . . ?
Pd1 P2 C36 C37 167.6(3) . . . . ?
Pd1 P2 C36 C41 -10.0(3) . . . . ?
Pd1 P2 C42 C43 95.4(3) . . . . ?
Pd1 P2 C42 C47 -81.9(3) . . . . ?
Pd1 N1 C8 C9 -180.0(3) . . . . ?
Pd1 N1 C12 C11 -179.0(3) . . . . ?
Pd1 C1 C54 C3 -178.9(2) . . . . ?
Pd1 C1 C6 C5 179.5(2) . . . . ?
Fe1 C14 C15 C16 -59.8(2) . . . . ?
Fe1 C14 C18 C17 59.8(2) . . . . ?
Fe1 C15 C16 C17 -59.3(3) . . . . ?
Fe1 C16 C17 C18 -58.1(2) . . . . ?
Fe1 C17 C18 C14 -58.8(2) . . . . ?
Fe1 C19 C20 C21 -59.5(2) . . . . ?
Fe1 C19 C23 C22 59.8(2) . . . . ?
Fe1 C20 C21 C22 -58.5(3) . . . . ?
Fe1 C21 C22 C23 -58.4(2) . . . . ?
Fe1 C22 C23 C19 -59.0(2) . . . . ?
P1 C14 C15 Fe1 -118.2(3) . . . . ?
P1 C14 C15 C16 -178.0(2) . . . . ?
P1 C14 C18 Fe1 118.5(3) . . . . ?
P1 C14 C18 C17 178.3(2) . . . . ?
P1 C24 C25 C26 -177.5(3) . . . . ?
P1 C24 C29 C28 177.8(3) . . . . ?
P1 C30 C31 C32 178.9(3) . . . . ?
P1 C30 C35 C34 -179.4(3) . . . . ?
P2 C19 C20 Fe1 -115.6(3) . . . . ?
P2 C19 C20 C21 -175.1(3) . . . . ?
P2 C19 C23 Fe1 115.5(2) . . . . ?
P2 C19 C23 C22 175.4(2) . . . . ?
P2 C36 C37 C38 -177.6(3) . . . . ?
P2 C36 C41 C40 177.7(3) . . . . ?
P2 C42 C43 C44 -178.2(4) . . . . ?
P2 C42 C47 C46 177.4(3) . . . . ?
N1 C8 C9 C10 -1.3(6) . . . . ?
C1 C54 C3 C4 0.2(5) . . . . ?
C54 C1 C6 C5 3.3(5) . . . . ?
C54 C3 C4 C5 1.6(5) . . . . ?
C54 C3 C4 C7 -178.8(3) . . . . ?
C3 C4 C5 C6 -0.9(5) . . . . ?
C3 C4 C7 F1 49.1(6) . . . . ?
C3 C4 C7 F2 -69.8(5) . . . . ?
C3 C4 C7 F3 173.9(4) . . . . ?
C4 C5 C6 C1 -1.6(5) . . . . ?
C5 C4 C7 F1 -131.2(5) . . . . ?
C5 C4 C7 F2 109.9(4) . . . . ?
C5 C4 C7 F3 -6.5(6) . . . . ?
C6 C1 C54 C3 -2.7(5) . . . . ?
C7 C4 C5 C6 179.5(3) . . . . ?
C8 N1 C12 C11 -0.5(5) . . . . ?
C8 C9 C10 C11 0.0(6) . . . . ?
C8 C9 C10 C13 -178.4(4) . . . . ?
C9 C10 C11 C12 0.9(6) . . . . ?
C10 C11 C12 N1 -0.7(6) . . . . ?
C12 N1 C8 C9 1.5(5) . . . . ?
C13 C10 C11 C12 179.4(4) . . . . ?
C14 P1 C24 C25 -54.7(3) . . . . ?
C14 P1 C24 C29 130.5(3) . . . . ?
C14 P1 C30 C31 -63.6(3) . . . . ?
C14 P1 C30 C35 114.6(3) . . . . ?
C14 C15 C16 Fe1 58.7(2) . . . . ?
C14 C15 C16 C17 -0.6(4) . . . . ?
C15 C14 C18 Fe1 -60.1(2) . . . . ?
C15 C14 C18 C17 -0.3(4) . . . . ?
C15 C16 C17 Fe1 58.6(2) . . . . ?
C15 C16 C17 C18 0.5(4) . . . . ?
C16 C17 C18 Fe1 58.7(2) . . . . ?
C16 C17 C18 C14 -0.1(4) . . . . ?
C18 C14 C15 Fe1 60.3(2) . . . . ?
C18 C14 C15 C16 0.6(4) . . . . ?
C19 P2 C36 C37 -63.1(3) . . . . ?
C19 P2 C36 C41 119.3(3) . . . . ?
C19 P2 C42 C43 -33.6(3) . . . . ?
C19 P2 C42 C47 149.0(3) . . . . ?
C19 C20 C21 Fe1 58.5(2) . . . . ?
C19 C20 C21 C22 0.0(4) . . . . ?
C20 C19 C23 Fe1 -60.0(2) . . . . ?
C20 C19 C23 C22 -0.2(4) . . . . ?
C20 C21 C22 Fe1 58.3(3) . . . . ?
C20 C21 C22 C23 -0.1(4) . . . . ?
C21 C22 C23 Fe1 59.2(3) . . . . ?
C21 C22 C23 C19 0.2(4) . . . . ?
C23 C19 C20 Fe1 59.6(2) . . . . ?
C23 C19 C20 C21 0.1(4) . . . . ?
C24 P1 C14 Fe1 167.71(19) . . . . ?
C24 P1 C14 C15 -103.4(3) . . . . ?
C24 P1 C14 C18 78.3(3) . . . . ?
C24 P1 C30 C31 43.6(3) . . . . ?
C24 P1 C30 C35 -138.2(3) . . . . ?
C24 C25 C26 C27 0.4(7) . . . . ?
C25 C24 C29 C28 3.1(6) . . . . ?
C25 C26 C27 C28 1.3(8) . . . . ?
C26 C27 C28 C29 -0.8(8) . . . . ?
C27 C28 C29 C24 -1.5(7) . . . . ?
C29 C24 C25 C26 -2.5(6) . . . . ?
C30 P1 C14 Fe1 -82.6(2) . . . . ?
C30 P1 C14 C15 6.3(3) . . . . ?
C30 P1 C14 C18 -172.0(3) . . . . ?
C30 P1 C24 C25 -162.4(3) . . . . ?
C30 P1 C24 C29 22.8(3) . . . . ?
C30 C31 C32 C33 -0.1(7) . . . . ?
C31 C30 C35 C34 -1.2(5) . . . . ?
C31 C32 C33 C34 -0.2(8) . . . . ?
C32 C33 C34 C35 -0.2(7) . . . . ?
C33 C34 C35 C30 0.9(6) . . . . ?
C35 C30 C31 C32 0.8(6) . . . . ?
C36 P2 C19 Fe1 -77.9(2) . . . . ?
C36 P2 C19 C20 11.6(3) . . . . ?
C36 P2 C19 C23 -162.9(3) . . . . ?
C36 P2 C42 C43 -143.6(3) . . . . ?
C36 P2 C42 C47 39.0(3) . . . . ?
C36 C37 C38 C39 0.4(6) . . . . ?
C37 C36 C41 C40 0.1(6) . . . . ?
C37 C38 C39 C40 -0.8(7) . . . . ?
C38 C39 C40 C41 0.8(7) . . . . ?
C39 C40 C41 C36 -0.4(6) . . . . ?
C41 C36 C37 C38 0.0(6) . . . . ?
C42 P2 C19 Fe1 174.77(19) . . . . ?
C42 P2 C19 C20 -95.7(3) . . . . ?
C42 P2 C19 C23 89.8(3) . . . . ?
C42 P2 C36 C37 44.3(3) . . . . ?
C42 P2 C36 C41 -133.2(3) . . . . ?
C42 C43 C44 C45 0.8(8) . . . . ?
C43 C42 C47 C46 0.0(5) . . . . ?
C43 C44 C45 C46 0.1(8) . . . . ?
C44 C45 C46 C47 -0.9(7) . . . . ?
C45 C46 C47 C42 0.9(6) . . . . ?
C47 C42 C43 C44 -0.8(6) . . . . ?
C2 C48 C49 C50 0.8(9) . . . . ?
C48 C2 C52 C51 1.2(9) . . . . ?
C48 C49 C50 C51 0.1(8) . . . . ?
C48 C49 C50 C53 179.1(5) . . . . ?
C49 C50 C51 C52 -0.3(7) . . . . ?
C50 C51 C52 C2 -0.3(8) . . . . ?
C52 C2 C48 C49 -1.5(10) . . . . ?
C53 C50 C51 C52 -179.3(5) . . . . ?

loop_
_smtbx_masks_void_nr
_smtbx_masks_void_average_x
_smtbx_masks_void_average_y
_smtbx_masks_void_average_z
_smtbx_masks_void_volume
_smtbx_masks_void_count_electrons
_smtbx_masks_void_content
1 0.000 0.000 0.500 463.9 94.0 '2 C3.5H4'
2 0.000 0.500 0.000 463.9 94.0 '2 C3.5H4'
